data_1503725
loop_
_publ_author_name
'Ochiai, Masahito'
'Kawano, Yufuko'
'Kaneaki, Takao'
'Tada, Norihiro'
'Miyamoto, Kazunori'

_publ_section_title
;
 Direct transfer of the sulfonylimino group of imino-lambda3-bromane to
 N-heterocycles and trialkylamines: synthesis of N-iminoammonium ylides
 under metal-free conditions.
;
_journal_issue 2
_journal_name_full 'Organic letters'
_journal_page_first 281
_journal_page_last 284
_journal_paper_doi 10.1021/ol802383f
_journal_volume 11
_journal_year 2009
_chemical_formula_moiety 'C7 H7 F3 N2 O2 S '
_chemical_formula_sum 'C7 H7 F3 N2 O2 S'
_chemical_formula_weight 240.20
_space_group_IT_number 14
_symmetry_cell_setting monoclinic
_symmetry_Int_Tables_number 14
_symmetry_space_group_name_Hall '-P 2yn'
_symmetry_space_group_name_H-M 'P 1 21/n 1'
_cell_angle_alpha 90.0000
_cell_angle_beta 107.27(4)
_cell_angle_gamma 90.0000
_cell_formula_units_Z 4
_cell_length_a 10.483(5)
_cell_length_b 7.230(4)
_cell_length_c 13.081(6)
_cell_measurement_reflns_used 9811
_cell_measurement_temperature 93.1
_cell_measurement_theta_max 27.4
_cell_measurement_theta_min 3.3
_cell_volume 946.7(8)
_computing_cell_refinement PROCESS-AUTO
_computing_data_collection PROCESS-AUTO
_computing_data_reduction CrystalStructure
_computing_publication_material 'CrystalStructure 3.8'
_computing_structure_refinement CRYSTALS
_computing_structure_solution SIR92
_diffrn_detector_area_resol_mean 10.00
_diffrn_measured_fraction_theta_full 0.998
_diffrn_measured_fraction_theta_max 0.998
_diffrn_measurement_device_type 'Rigaku RAXIS-RAPID'
_diffrn_measurement_method \w
_diffrn_radiation_type 'Mo K\a'
_diffrn_radiation_wavelength 0.71075
_diffrn_reflns_av_R_equivalents 0.031
_diffrn_reflns_limit_h_max 12
_diffrn_reflns_limit_h_min -11
_diffrn_reflns_limit_k_max 8
_diffrn_reflns_limit_k_min -8
_diffrn_reflns_limit_l_max 15
_diffrn_reflns_limit_l_min -15
_diffrn_reflns_number 6747
_diffrn_reflns_theta_full 25.35
_diffrn_reflns_theta_max 25.35
_exptl_absorpt_coefficient_mu 0.370
_exptl_absorpt_correction_T_max 0.863
_exptl_absorpt_correction_T_min 0.857
_exptl_absorpt_correction_type numerical
_exptl_absorpt_process_details
;
    Higashi, T. (1999). Program for Absorption Correction.
    Rigaku Corporation, Tokyo, Japan.
;
_exptl_crystal_colour colorless
_exptl_crystal_density_diffrn 1.685
_exptl_crystal_density_method 'not measured'
_exptl_crystal_description prism
_exptl_crystal_F_000 488.00
_exptl_crystal_size_max 0.50
_exptl_crystal_size_mid 0.40
_exptl_crystal_size_min 0.40
_refine_diff_density_max 1.57
_refine_diff_density_min -1.82
_refine_ls_extinction_method none
_refine_ls_goodness_of_fit_ref 1.195
_refine_ls_hydrogen_treatment refall
_refine_ls_number_parameters 143
_refine_ls_number_reflns 6734
_refine_ls_R_factor_gt 0.0415
_refine_ls_shift/su_max 0.0001
_refine_ls_structure_factor_coef Fsqd
_refine_ls_weighting_details 'w = 1/[0.0030Fo^2^ + 1.0000\s(Fo^2^)]/(4Fo^2^)'
_refine_ls_weighting_scheme calc
_refine_ls_wR_factor_ref 0.1522
_reflns_number_gt 6028
_reflns_number_total 1731
_reflns_threshold_expression F^2^>2.0\s(F^2^)
_cod_data_source_file ol802383f_si_002.cif
_cod_data_source_block '_yka22____________________'
_cod_original_formula_sum 'C7 H7 F3 N2 O2 S '
_cod_database_code 1503725

loop_
_symmetry_equiv_pos_site_id
_symmetry_equiv_pos_as_xyz
1 +X,+Y,+Z
2 1/2-X,1/2+Y,1/2-Z
3 -X,-Y,-Z
4 1/2+X,1/2-Y,1/2+Z

loop_
_atom_site_label
_atom_site_type_symbol
_atom_site_fract_x
_atom_site_fract_y
_atom_site_fract_z
_atom_site_U_iso_or_equiv
_atom_site_adp_type
_atom_site_occupancy
_atom_site_symmetry_multiplicity
_atom_site_calc_flag
_atom_site_refinement_flags
S(1) S 0.62847(2) 0.65662(3) 0.32747(2) 0.02247(9) Uani 1.00 1 d .
F(2) F 0.73118(7) 0.83652(8) 0.50740(5) 0.03532(19) Uani 1.00 1 d .
F(3) F 0.62733(6) 1.01119(9) 0.37463(5) 0.03772(19) Uani 1.00 1 d .
F(4) F 0.51650(6) 0.83718(8) 0.45262(6) 0.0370(2) Uani 1.00 1 d .
O(5) O 0.51203(7) 0.68824(11) 0.23832(6) 0.0313(2) Uani 1.00 1 d .
O(6) O 0.75870(7) 0.67683(10) 0.31345(6) 0.0281(2) Uani 1.00 1 d .
N(7) N 0.71903(7) 0.41123(11) 0.46463(6) 0.0215(2) Uani 1.00 1 d .
N(8) N 0.60295(7) 0.47354(11) 0.38453(6) 0.0229(2) Uani 1.00 1 d .
C(9) C 0.71675(9) 0.41695(13) 0.56742(7) 0.0223(2) Uani 1.00 1 d .
C(10) C 0.82175(10) 0.34662(13) 0.64923(8) 0.0249(2) Uani 1.00 1 d .
C(11) C 0.62572(11) 0.84614(14) 0.42043(9) 0.0277(2) Uani 1.00 1 d .
C(12) C 0.93023(10) 0.26615(15) 0.51658(9) 0.0288(2) Uani 1.00 1 d .
C(13) C 0.82273(9) 0.33447(13) 0.43710(8) 0.0254(2) Uani 1.00 1 d .
C(14) C 0.93008(9) 0.27049(15) 0.62233(9) 0.0292(2) Uani 1.00 1 d .
C(15) C 0.81705(11) 0.35597(16) 0.76351(9) 0.0321(2) Uani 1.00 1 d .
H(1) H 0.6398 0.4704 0.5777 0.026 Uiso 1.00 1 c R
H(2) H 1.0086 0.2209 0.6792 0.034 Uiso 1.00 1 c R
H(3) H 1.0032 0.2115 0.4977 0.035 Uiso 1.00 1 c R
H(4) H 0.8156 0.3304 0.3658 0.031 Uiso 1.00 1 c R
H(5) H 0.7242 0.3307 0.7649 0.040 Uiso 1.00 1 c R
H(6) H 0.8432 0.4860 0.7945 0.040 Uiso 1.00 1 c R
H(7) H 0.8831 0.2742 0.8106 0.040 Uiso 1.00 1 c R

loop_
_atom_site_aniso_label
_atom_site_aniso_U_11
_atom_site_aniso_U_22
_atom_site_aniso_U_33
_atom_site_aniso_U_12
_atom_site_aniso_U_13
_atom_site_aniso_U_23
S(1) 0.0223(2) 0.0289(2) 0.01763(18) -0.00093(8) 0.00819(13) 0.00132(8)
F(2) 0.0438(4) 0.0344(3) 0.0261(3) -0.0060(2) 0.0078(3) -0.0061(2)
F(3) 0.0401(3) 0.0242(3) 0.0507(4) -0.0044(2) 0.0164(3) 0.0051(2)
F(4) 0.0415(4) 0.0297(4) 0.0512(4) -0.0023(2) 0.0314(3) -0.0059(2)
O(5) 0.0261(4) 0.0422(4) 0.0236(3) -0.0012(3) 0.0041(3) 0.0066(3)
O(6) 0.0237(4) 0.0384(4) 0.0251(3) -0.0003(2) 0.0117(3) 0.0042(2)
N(7) 0.0212(4) 0.0224(4) 0.0206(4) -0.0022(3) 0.0057(3) -0.0006(3)
N(8) 0.0223(4) 0.0264(4) 0.0194(4) -0.0016(3) 0.0053(3) 0.0006(3)
C(9) 0.0214(4) 0.0252(5) 0.0223(4) -0.0036(3) 0.0096(3) -0.0017(3)
C(10) 0.0270(5) 0.0261(5) 0.0225(5) -0.0053(3) 0.0086(4) 0.0028(3)
C(11) 0.0300(5) 0.0254(5) 0.0319(5) -0.0027(3) 0.0159(4) 0.0008(3)
C(12) 0.0233(5) 0.0297(5) 0.0359(5) 0.0021(3) 0.0127(4) -0.0014(4)
C(13) 0.0262(5) 0.0279(5) 0.0251(5) 0.0001(3) 0.0124(4) -0.0035(3)
C(14) 0.0231(5) 0.0303(5) 0.0330(5) -0.0009(3) 0.0065(4) 0.0055(4)
C(15) 0.0316(5) 0.0434(6) 0.0222(5) -0.0001(4) 0.0090(4) 0.0052(4)

loop_
_atom_type_symbol
_atom_type_description
_atom_type_scat_dispersion_real
_atom_type_scat_dispersion_imag
_atom_type_scat_source
C C 0.003 0.002
;
International Tables for Crystallography
(1992, Vol. C, Tables 4.2.6.8 and 6.1.1.4)
;
H H 0.000 0.000
;
International Tables for Crystallography
(1992, Vol. C, Table 6.1.1.4)
;
F F 0.017 0.010
;
International Tables for Crystallography
(1992, Vol. C, Tables 4.2.6.8 and 6.1.1.4)
;
N N 0.006 0.003
;
International Tables for Crystallography
(1992, Vol. C, Tables 4.2.6.8 and 6.1.1.4)
;
O O 0.011 0.006
;
International Tables for Crystallography
(1992, Vol. C, Tables 4.2.6.8 and 6.1.1.4)
;
S S 0.125 0.123
;
International Tables for Crystallography
(1992, Vol. C, Tables 4.2.6.8 and 6.1.1.4)
;

loop_
_geom_angle_atom_site_label_1
_geom_angle_atom_site_label_2
_geom_angle_atom_site_label_3
_geom_angle
_geom_angle_publ_flag
O(5) S(1) O(6) 119.42(4) yes
O(5) S(1) N(8) 107.15(4) yes
O(5) S(1) C(11) 104.03(4) yes
O(6) S(1) N(8) 116.45(4) yes
O(6) S(1) C(11) 102.16(4) yes
N(8) S(1) C(11) 105.88(4) yes
N(8) N(7) C(9) 117.31(7) yes
N(8) N(7) C(13) 120.66(7) yes
C(9) N(7) C(13) 121.79(7) yes
S(1) N(8) N(7) 112.65(5) yes
N(7) C(9) C(10) 120.84(9) yes
C(9) C(10) C(14) 117.97(9) yes
C(9) C(10) C(15) 119.75(9) yes
C(14) C(10) C(15) 122.28(8) yes
S(1) C(11) F(2) 110.74(7) yes
S(1) C(11) F(3) 111.34(8) yes
S(1) C(11) F(4) 110.87(6) yes
F(2) C(11) F(3) 108.15(7) yes
F(2) C(11) F(4) 107.48(9) yes
F(3) C(11) F(4) 108.12(8) yes
C(13) C(12) C(14) 120.17(10) yes
N(7) C(13) C(12) 119.02(9) yes
C(10) C(14) C(12) 120.17(8) yes
N(7) C(9) H(1) 115.1 no
C(10) C(9) H(1) 124.0 no
C(13) C(12) H(3) 119.4 no
C(14) C(12) H(3) 120.4 no
N(7) C(13) H(4) 117.0 no
C(12) C(13) H(4) 124.0 no
C(10) C(14) H(2) 120.4 no
C(12) C(14) H(2) 119.4 no
C(10) C(15) H(5) 109.2 no
C(10) C(15) H(6) 110.3 no
C(10) C(15) H(7) 111.8 no
H(5) C(15) H(6) 108.0 no
H(5) C(15) H(7) 113.1 no
H(6) C(15) H(7) 104.4 no

loop_
_geom_bond_atom_site_label_1
_geom_bond_atom_site_label_2
_geom_bond_distance
_geom_bond_publ_flag
S(1) O(5) 1.4342(6) yes
S(1) O(6) 1.4379(8) yes
S(1) N(8) 1.5809(8) yes
S(1) C(11) 1.8379(11) yes
F(2) C(11) 1.3321(11) yes
F(3) C(11) 1.3376(12) yes
F(4) C(11) 1.3337(14) yes
N(7) N(8) 1.4228(9) yes
N(7) C(9) 1.3525(12) yes
N(7) C(13) 1.3608(13) yes
C(9) C(10) 1.3842(11) yes
C(10) C(14) 1.3977(15) yes
C(10) C(15) 1.5118(16) yes
C(12) C(13) 1.3781(12) yes
C(12) C(14) 1.3842(17) yes
C(9) H(1) 0.940 no
C(12) H(3) 0.956 no
C(13) H(4) 0.914 no
C(14) H(2) 0.998 no
C(15) H(5) 0.996 no
C(15) H(6) 1.028 no
C(15) H(7) 0.977 no

loop_
_geom_contact_atom_site_label_1
_geom_contact_atom_site_label_2
_geom_contact_distance
_geom_contact_site_symmetry_2
F(2) O(5) 3.5417(8) 4_565
F(2) C(15) 3.1868(14) 2_656
F(3) F(4) 3.2565(10) 3_676
F(3) O(6) 3.2650(11) 2_655
F(3) N(7) 3.1627(10) 1_565
F(3) N(8) 3.3578(10) 1_565
F(3) C(13) 3.0549(11) 1_565
F(3) C(15) 3.2875(12) 4_464
F(4) F(3) 3.2565(10) 3_676
F(4) F(4) 2.7301(9) 3_676
F(4) N(7) 3.4757(10) 3_666
F(4) N(8) 3.5688(11) 3_666
F(4) C(9) 3.0071(11) 3_666
F(4) C(11) 3.4194(13) 3_676
F(4) C(15) 3.5130(12) 4_464
O(5) F(2) 3.5417(8) 4_464
O(5) C(13) 3.4270(14) 2_655
O(5) C(15) 3.4575(14) 3_666
O(6) F(3) 3.2650(11) 2_645
O(6) C(12) 3.3826(11) 3_766
O(6) C(13) 3.3329(12) 2_655
O(6) C(14) 3.1412(11) 3_766
N(7) F(3) 3.1627(10) 1_545
N(7) F(4) 3.4757(10) 3_666
N(8) F(3) 3.3578(10) 1_545
N(8) F(4) 3.5688(11) 3_666
C(9) F(4) 3.0071(11) 3_666
C(11) F(4) 3.4194(13) 3_676
C(12) O(6) 3.3826(11) 3_766
C(13) F(3) 3.0549(11) 1_545
C(13) O(5) 3.4270(14) 2_645
C(13) O(6) 3.3329(12) 2_645
C(14) O(6) 3.1412(11) 3_766
C(15) F(2) 3.1868(14) 2_646
C(15) F(3) 3.2875(12) 4_565
C(15) F(4) 3.5130(12) 4_565
C(15) O(5) 3.4575(14) 3_666
S(1) H(1) 3.516 3_666
S(1) H(2) 3.368 4_454
S(1) H(4) 3.032 2_655
S(1) H(5) 3.533 3_666
F(2) H(3) 2.827 3_766
F(2) H(5) 2.875 2_656
F(2) H(6) 3.113 2_656
F(2) H(7) 3.001 2_656
F(3) H(2) 3.154 4_464
F(3) H(4) 3.061 1_565
F(3) H(6) 2.849 4_464
F(3) H(7) 2.896 4_464
F(4) H(1) 2.721 3_666
F(4) H(5) 3.416 3_666
F(4) H(6) 3.373 2_656
F(4) H(6) 2.642 4_464
F(4) H(7) 2.996 2_656
F(4) H(7) 3.429 4_464
O(5) H(1) 3.452 3_666
O(5) H(2) 3.055 4_454
O(5) H(3) 3.049 2_655
O(5) H(4) 2.763 2_655
O(5) H(5) 2.468 3_666
O(5) H(6) 3.161 4_464
O(6) H(2) 2.523 3_766
O(6) H(3) 3.053 3_766
O(6) H(4) 2.500 2_655
N(8) H(1) 2.762 3_666
N(8) H(2) 2.932 4_454
N(8) H(7) 2.851 4_454
C(9) H(7) 3.363 2_656
C(10) H(6) 3.330 2_646
C(11) H(6) 3.172 4_464
C(11) H(7) 3.586 2_656
C(12) H(3) 3.539 3_756
C(15) H(1) 3.425 2_646
C(15) H(5) 3.465 2_656
C(15) H(6) 3.130 2_646
H(1) S(1) 3.516 3_666
H(1) F(4) 2.721 3_666
H(1) O(5) 3.452 3_666
H(1) N(8) 2.762 3_666
H(1) C(15) 3.425 2_656
H(1) H(1) 3.061 3_666
H(1) H(5) 3.364 2_656
H(1) H(7) 2.688 2_656
H(2) S(1) 3.368 4_555
H(2) F(3) 3.154 4_565
H(2) O(5) 3.055 4_555
H(2) O(6) 2.523 3_766
H(2) N(8) 2.932 4_555
H(2) H(4) 3.433 4_555
H(3) F(2) 2.827 3_766
H(3) O(5) 3.049 2_645
H(3) O(6) 3.053 3_766
H(3) C(12) 3.539 3_756
H(3) H(3) 3.060 3_756
H(4) S(1) 3.032 2_645
H(4) F(3) 3.061 1_545
H(4) O(5) 2.763 2_645
H(4) O(6) 2.500 2_645
H(4) H(2) 3.433 4_454
H(5) S(1) 3.533 3_666
H(5) F(2) 2.875 2_646
H(5) F(4) 3.416 3_666
H(5) O(5) 2.468 3_666
H(5) C(15) 3.465 2_646
H(5) H(1) 3.364 2_646
H(5) H(6) 2.643 2_646
H(5) H(7) 3.444 2_656
H(6) F(2) 3.113 2_646
H(6) F(3) 2.849 4_565
H(6) F(4) 3.373 2_646
H(6) F(4) 2.642 4_565
H(6) O(5) 3.161 4_565
H(6) C(10) 3.330 2_656
H(6) C(11) 3.172 4_565
H(6) C(15) 3.130 2_656
H(6) H(5) 2.643 2_656
H(6) H(7) 3.151 2_656
H(7) F(2) 3.001 2_646
H(7) F(3) 2.896 4_565
H(7) F(4) 2.996 2_646
H(7) F(4) 3.429 4_565
H(7) N(8) 2.851 4_555
H(7) C(9) 3.363 2_646
H(7) C(11) 3.586 2_646
H(7) H(1) 2.688 2_646
H(7) H(5) 3.444 2_646
H(7) H(6) 3.151 2_646

loop_
_geom_torsion_atom_site_label_1
_geom_torsion_atom_site_label_2
_geom_torsion_atom_site_label_3
_geom_torsion_atom_site_label_4
_geom_torsion
O(5) S(1) N(8) N(7) 171.03(6)
O(5) S(1) C(11) F(2) -178.75(7)
O(5) S(1) C(11) F(3) -58.38(8)
O(5) S(1) C(11) F(4) 62.04(7)
O(6) S(1) N(8) N(7) 34.33(8)
O(6) S(1) C(11) F(2) -53.87(8)
O(6) S(1) C(11) F(3) 66.49(7)
O(6) S(1) C(11) F(4) -173.09(6)
N(8) S(1) C(11) F(2) 68.48(8)
N(8) S(1) C(11) F(3) -171.16(6)
N(8) S(1) C(11) F(4) -50.74(7)
C(11) S(1) N(8) N(7) -78.39(7)
N(8) N(7) C(9) C(10) 175.35(8)
C(9) N(7) N(8) S(1) 113.16(8)
N(8) N(7) C(13) C(12) -176.35(8)
C(13) N(7) N(8) S(1) -72.37(9)
C(9) N(7) C(13) C(12) -2.13(13)
C(13) N(7) C(9) C(10) 0.95(13)
N(7) C(9) C(10) C(14) 0.27(14)
N(7) C(9) C(10) C(15) 179.58(8)
C(9) C(10) C(14) C(12) -0.26(14)
C(15) C(10) C(14) C(12) -179.56(9)
C(13) C(12) C(14) C(10) -0.93(15)
C(14) C(12) C(13) N(7) 2.10(14)
